data_4130138
loop_
_publ_author_name
'Lambic, Nikola S.'
'Sommer, Roger D.'
'Ison, Elon A.'

_publ_section_title
;
 Transition-Metal Oxos as the Lewis Basic Component of Frustrated Lewis
 Pairs.
;
_journal_issue 14
_journal_name_full 'Journal of the American Chemical Society'
_journal_page_first 4832
_journal_page_last 4842
_journal_paper_doi 10.1021/jacs.6b00705
_journal_volume 138
_journal_year 2016
_chemical_formula_moiety '(C43 H29 B F15 N3 O Re), (C7 H8)'
_chemical_formula_sum 'C50 H37 B F15 N3 O Re'
_chemical_formula_weight 1131.77
_space_group_crystal_system tetragonal
_space_group_IT_number 92
_space_group_name_Hall 'P 4abw 2nw'
_space_group_name_H-M_alt 'P 41 21 2'
_atom_sites_solution_hydrogens geom
_cell_angle_alpha 90
_cell_angle_beta 90
_cell_angle_gamma 90
_cell_formula_units_Z 8
_cell_length_a 16.2377(3)
_cell_length_b 16.2377(3)
_cell_length_c 36.5045(7)
_cell_measurement_reflns_used 707
_cell_measurement_temperature 150.(2)
_cell_measurement_theta_max 22.8246
_cell_measurement_theta_min 2.0586
_cell_volume 9624.9(3)
_computing_cell_refinement 'APEX2 v2014.5-0 (Bruker AXS)'
_computing_data_collection 'Bruker Instrument Service v2013.12.0.0'
_computing_data_reduction 'SAINT V8.34A (Bruker AXS Inc., 2013)'
_computing_structure_refinement 'SHELXL-2013 (Sheldrick, 2013)'
_diffrn_ambient_temperature 150.(2)
_diffrn_detector_area_resol_mean 8.3333
_diffrn_measured_fraction_theta_full 0.999
_diffrn_measured_fraction_theta_max 0.999
_diffrn_measurement_device_type 'Bruker-Nonius X8 Kappa APEX II'
_diffrn_measurement_method 'phi and omega scans'
_diffrn_radiation_monochromator graphite
_diffrn_radiation_type MoK\a
_diffrn_radiation_wavelength 0.71073
_diffrn_reflns_av_R_equivalents 0.0521
_diffrn_reflns_av_unetI/netI 0.0373
_diffrn_reflns_limit_h_max 21
_diffrn_reflns_limit_h_min -18
_diffrn_reflns_limit_k_max 21
_diffrn_reflns_limit_k_min -15
_diffrn_reflns_limit_l_max 49
_diffrn_reflns_limit_l_min -48
_diffrn_reflns_number 93856
_diffrn_reflns_theta_full 28.77
_diffrn_reflns_theta_max 28.77
_diffrn_reflns_theta_min 1.68
_diffrn_source 'fine-focus sealed tube'
_exptl_absorpt_coefficient_mu 2.620
_exptl_absorpt_correction_T_max 0.50
_exptl_absorpt_correction_T_min 0.43
_exptl_absorpt_correction_type numerical
_exptl_absorpt_process_details 'SADABS V2014/2 (Bruker AXS Inc.)'
_exptl_crystal_colour brown
_exptl_crystal_density_diffrn 1.562
_exptl_crystal_density_method 'not measured'
_exptl_crystal_description block
_exptl_crystal_F_000 4448
_exptl_crystal_size_max 0.401
_exptl_crystal_size_mid 0.334
_exptl_crystal_size_min 0.304
_refine_diff_density_max 1.055
_refine_diff_density_min -1.086
_refine_ls_abs_structure_details
;

Refined as an inversion twin.
;
_refine_ls_abs_structure_Flack 0.014(8)
_refine_ls_extinction_method none
_refine_ls_goodness_of_fit_ref 1.103
_refine_ls_hydrogen_treatment constr
_refine_ls_matrix_type full
_refine_ls_number_parameters 636
_refine_ls_number_reflns 12500
_refine_ls_number_restraints 134
_refine_ls_restrained_S_all 1.099
_refine_ls_R_factor_all 0.0330
_refine_ls_R_factor_gt 0.0299
_refine_ls_shift/su_max 0.001
_refine_ls_shift/su_mean 0.000
_refine_ls_structure_factor_coef Fsqd
_refine_ls_weighting_details
;

w=1/[\s^2^(Fo^2^)+(0.0204P)^2^+11.5488P]
where P=(Fo^2^+2Fc^2^)/3
;
_refine_ls_weighting_scheme calc
_refine_ls_wR_factor_gt 0.0683
_refine_ls_wR_factor_ref 0.0695
_reflns_number_gt 11803
_reflns_number_total 12500
_reflns_threshold_expression 'I > 2\s(I)'
_cod_data_source_file ja6b00705_si_002.cif
_cod_data_source_block rds301
_cod_original_cell_volume 9624.9(4)
_cod_database_code 4130138

loop_
_space_group_symop_operation_xyz
'x, y, z'
'-y+1/2, x+1/2, z+1/4'
'y+1/2, -x+1/2, z+3/4'
'x+1/2, -y+1/2, -z+3/4'
'-x+1/2, y+1/2, -z+1/4'
'-x, -y, z+1/2'
'y, x, -z'
'-y, -x, -z+1/2'

loop_
_atom_site_type_symbol
_atom_site_label
_atom_site_fract_x
_atom_site_fract_y
_atom_site_fract_z
_atom_site_U_iso_or_equiv
_atom_site_adp_type
_atom_site_calc_flag
_atom_site_refinement_flags_adp
_atom_site_refinement_flags_occupancy
_atom_site_refinement_flags_posn
_atom_site_occupancy
_atom_site_disorder_assembly
_atom_site_disorder_group
Re Re1 0.70050(2) 0.33920(2) 0.09951(2) 0.02238(5) Uani d . . . 1 . .
F F1 0.5207(3) 0.1573(3) -0.01032(12) 0.0578(10) Uani d . . . 1 . .
F F2 0.3604(3) 0.1447(3) 0.00183(18) 0.0842(17) Uani d . . . 1 . .
F F3 0.2792(3) 0.2619(4) 0.04096(17) 0.0879(17) Uani d . . . 1 . .
F F4 0.3622(3) 0.3942(3) 0.06665(15) 0.0787(15) Uani d . . . 1 . .
F F5 0.5236(3) 0.4095(2) 0.05524(11) 0.0504(10) Uani d . . . 1 . .
F F6 0.6302(2) 0.1420(2) 0.05550(9) 0.0404(8) Uani d . . . 1 . .
F F7 0.7190(3) 0.0084(2) 0.04032(11) 0.0525(10) Uani d . . . 1 . .
F F8 0.8188(3) 0.0045(3) -0.01872(13) 0.0642(13) Uani d . . . 1 . .
F F9 0.8247(3) 0.1364(3) -0.06473(11) 0.0646(12) Uani d . . . 1 . .
F F10 0.7410(3) 0.2725(2) -0.04965(11) 0.0534(10) Uani d . . . 1 . .
F F11 0.7167(3) 0.4617(2) 0.03289(11) 0.0614(13) Uani d . . . 1 . .
F F12 0.7096(4) 0.5917(3) -0.00976(14) 0.0894(19) Uani d . . . 1 . .
F F13 0.6248(4) 0.5894(3) -0.07342(14) 0.0890(18) Uani d . . . 1 . .
F F14 0.5539(3) 0.4462(3) -0.09641(12) 0.0630(11) Uani d . . . 1 . .
F F15 0.5656(2) 0.3102(2) -0.05473(10) 0.0485(9) Uani d . . . 1 . .
O O1 0.6662(2) 0.31374(19) 0.05527(9) 0.0293(7) Uani d . . . 1 . .
N N1 0.6879(3) 0.4530(2) 0.12266(11) 0.0248(8) Uani d . . . 1 . .
N N2 0.8128(2) 0.3811(2) 0.10055(13) 0.0272(8) Uani d . . . 1 . .
N N3 0.6181(3) 0.3219(2) 0.13718(11) 0.0260(9) Uani d . . . 1 . .
C C1 0.7482(3) 0.5090(3) 0.11691(14) 0.0264(10) Uani d . . . 1 . .
C C2 0.7367(4) 0.5889(3) 0.12827(16) 0.0344(12) Uani d . . . 1 . .
H H2 0.7774 0.6297 0.1238 0.041 Uiso calc U . R 1 . .
C C3 0.6635(4) 0.6087(3) 0.14654(16) 0.0384(12) Uani d . . . 1 . .
H H3 0.6537 0.664 0.1538 0.046 Uiso calc U . R 1 . .
C C4 0.6058(4) 0.5495(3) 0.15420(15) 0.0327(11) Uani d . . . 1 . .
H H4 0.5574 0.5627 0.1676 0.039 Uiso calc U . R 1 . .
C C5 0.6198(3) 0.4690(3) 0.14178(13) 0.0259(10) Uani d . . . 1 . .
C C6 0.8233(3) 0.4717(3) 0.10097(16) 0.0313(11) Uani d . . . 1 . .
H H6A 0.872 0.4868 0.1158 0.038 Uiso calc U . R 1 . .
H H6B 0.8317 0.4924 0.0757 0.038 Uiso calc U . R 1 . .
C C7 0.5698(4) 0.3946(3) 0.14990(17) 0.0334(11) Uani d . . . 1 . .
H H7A 0.5164 0.3974 0.1369 0.04 Uiso calc U . R 1 . .
H H7B 0.559 0.3906 0.1765 0.04 Uiso calc U . R 1 . .
C C8 0.8898(3) 0.3372(3) 0.10243(17) 0.0332(11) Uani d . . . 1 . .
C C9 0.9213(4) 0.3016(4) 0.07046(18) 0.0411(13) Uani d . . . 1 . .
C C10 0.9989(5) 0.2612(5) 0.0732(2) 0.059(2) Uani d . . . 1 . .
H H10 1.0209 0.2357 0.0519 0.071 Uiso calc U . R 1 . .
C C11 1.0431(5) 0.2573(7) 0.1049(3) 0.080(3) Uani d . . . 1 . .
C C12 1.0104(5) 0.2944(7) 0.1356(2) 0.074(3) Uani d . . . 1 . .
H H12 1.0404 0.2918 0.158 0.088 Uiso calc U . R 1 . .
C C13 0.9350(4) 0.3357(6) 0.13511(19) 0.0526(18) Uani d . . . 1 . .
C C14 0.8764(4) 0.3051(5) 0.03530(19) 0.0548(18) Uani d . . . 1 . .
H H14A 0.8333 0.2629 0.0351 0.082 Uiso calc U . R 1 . .
H H14B 0.9149 0.2951 0.0151 0.082 Uiso calc U . R 1 . .
H H14C 0.8514 0.3596 0.0324 0.082 Uiso calc U . R 1 . .
C C15 1.1260(6) 0.2164(9) 0.1052(4) 0.120(5) Uani d . . . 1 . .
H H15A 1.1327 0.1836 0.0829 0.181 Uiso calc U . R 1 . .
H H15B 1.1302 0.1804 0.1267 0.181 Uiso calc U . R 1 . .
H H15C 1.1692 0.2585 0.1063 0.181 Uiso calc U . R 1 . .
C C16 0.9069(5) 0.3809(6) 0.1699(2) 0.067(2) Uani d . . . 1 . .
H H16A 0.9235 0.3492 0.1916 0.1 Uiso calc U . R 1 . .
H H16B 0.8468 0.3869 0.1697 0.1 Uiso calc U . R 1 . .
H H16C 0.9325 0.4356 0.1708 0.1 Uiso calc U . R 1 . .
C C17 0.6009(3) 0.2496(3) 0.15836(13) 0.0265(10) Uani d . . . 1 . .
C C18 0.6499(4) 0.2309(4) 0.18905(17) 0.0447(15) Uani d . . . 1 . .
C C19 0.6301(4) 0.1625(5) 0.21036(17) 0.0451(15) Uani d . . . 1 . .
H H19 0.664 0.1494 0.2308 0.054 Uiso calc U . R 1 . .
C C20 0.5638(3) 0.1135(3) 0.20304(16) 0.0322(12) Uani d . . . 1 . .
C C21 0.5168(4) 0.1323(3) 0.17251(16) 0.0358(12) Uani d . . . 1 . .
H H21 0.4711 0.0982 0.1667 0.043 Uiso calc U . R 1 . .
C C22 0.5340(3) 0.1997(3) 0.14996(16) 0.0323(10) Uani d . . . 1 . .
C C23 0.7251(6) 0.2802(7) 0.1978(3) 0.086(3) Uani d . . . 1 . .
H H23A 0.7087 0.3329 0.2087 0.129 Uiso calc U . R 1 . .
H H23B 0.7563 0.2904 0.1753 0.129 Uiso calc U . R 1 . .
H H23C 0.7595 0.2497 0.2152 0.129 Uiso calc U . R 1 . .
C C24 0.5440(4) 0.0411(4) 0.2277(2) 0.0456(16) Uani d . . . 1 . .
H H24A 0.5063 0.0589 0.2471 0.068 Uiso calc U . R 1 . .
H H24B 0.595 0.0202 0.2387 0.068 Uiso calc U . R 1 . .
H H24C 0.518 -0.0026 0.2133 0.068 Uiso calc U . R 1 . .
C C25 0.4802(4) 0.2173(5) 0.11726(18) 0.0494(17) Uani d . . . 1 . .
H H25A 0.4639 0.2754 0.1175 0.074 Uiso calc U . R 1 . .
H H25B 0.431 0.1826 0.1183 0.074 Uiso calc U . R 1 . .
H H25C 0.5108 0.2054 0.0947 0.074 Uiso calc U . R 1 . .
C C26 0.5310(4) 0.2827(3) 0.02293(16) 0.0339(12) Uani d . . . 1 . .
C C27 0.4855(4) 0.2174(4) 0.00950(19) 0.0439(15) Uani d . . . 1 . .
C C28 0.4007(5) 0.2097(5) 0.0149(2) 0.059(2) Uani d . . . 1 . .
C C29 0.3598(4) 0.2693(6) 0.0346(2) 0.061(2) Uani d . . . 1 . .
C C30 0.4017(5) 0.3358(5) 0.0477(2) 0.0540(17) Uani d . . . 1 . .
C C31 0.4865(4) 0.3421(4) 0.04150(17) 0.0424(14) Uani d . . . 1 . .
C C32 0.6804(3) 0.2145(3) 0.00395(14) 0.0292(11) Uani d . . . 1 . .
C C33 0.6788(3) 0.1444(3) 0.02532(15) 0.0325(12) Uani d . . . 1 . .
C C34 0.7245(4) 0.0738(3) 0.01842(16) 0.0394(13) Uani d . . . 1 . .
C C35 0.7734(4) 0.0720(4) -0.01177(18) 0.0443(15) Uani d . . . 1 . .
C C36 0.7770(4) 0.1389(4) -0.03466(17) 0.0457(15) Uani d . . . 1 . .
C C37 0.7315(4) 0.2092(4) -0.02646(15) 0.0378(12) Uani d . . . 1 . .
C C38 0.6395(4) 0.3781(3) -0.00854(16) 0.0357(12) Uani d . . . 1 . .
C C39 0.6754(4) 0.4525(4) 0.00098(18) 0.0430(15) Uani d . . . 1 . .
C C40 0.6722(6) 0.5224(4) -0.0205(2) 0.057(2) Uani d . . . 1 . .
C C41 0.6298(6) 0.5207(5) -0.0532(2) 0.059(2) Uani d . . . 1 . .
C C42 0.5941(4) 0.4493(5) -0.06403(17) 0.0472(15) Uani d . . . 1 . .
C C43 0.6010(4) 0.3797(4) -0.04236(17) 0.0404(14) Uani d . . . 1 . .
B B1 0.6306(4) 0.2966(4) 0.01725(17) 0.0322(12) Uani d . . . 1 . .
C C1S 1.0495(15) 0.1477(18) -0.0307(8) 0.187(11) Uani d U P G 0.5 A -1
C C2S 1.0053(18) 0.075(2) -0.0327(10) 0.206(12) Uani d U P DG 0.5 A -1
H H2S 0.9634 0.0682 -0.0507 0.247 Uiso calc U P R 0.5 A -1
C C3S 1.022(2) 0.0107(19) -0.0085(12) 0.205(12) Uani d U P G 0.5 A -1
H H3S 0.9922 -0.0393 -0.0099 0.247 Uiso calc U P R 0.5 A -1
C C4S 1.084(2) 0.020(2) 0.0177(11) 0.210(13) Uani d U P G 0.5 A -1
H H4S 1.0954 -0.0236 0.0343 0.252 Uiso calc U P R 0.5 A -1
C C5S 1.128(2) 0.093(2) 0.0198(10) 0.228(13) Uani d U P G 0.5 A -1
H H5S 1.1698 0.0996 0.0377 0.274 Uiso calc U P R 0.5 A -1
C C6S 1.1108(19) 0.1571(19) -0.0044(10) 0.216(12) Uani d U P DG 0.5 A -1
H H6S 1.141 0.2071 -0.003 0.259 Uiso calc U P R 0.5 A -1
C C7S 1.0255(17) 0.219(2) -0.0554(8) 0.135(9) Uani d U P D 0.5 A -1
H H7SA 1.0116 0.198 -0.0798 0.203 Uiso calc U P R 0.5 A -1
H H7SB 1.0717 0.2576 -0.0573 0.203 Uiso calc U P R 0.5 A -1
H H7SC 0.9776 0.2474 -0.045 0.203 Uiso calc U P R 0.5 A -1

loop_
_atom_site_aniso_label
_atom_site_aniso_U_11
_atom_site_aniso_U_22
_atom_site_aniso_U_33
_atom_site_aniso_U_12
_atom_site_aniso_U_13
_atom_site_aniso_U_23
Re1 0.03022(10) 0.01524(8) 0.02169(8) -0.00096(7) 0.00282(8) 0.00130(7)
F1 0.055(2) 0.043(2) 0.076(3) -0.0108(18) -0.008(2) -0.019(2)
F2 0.059(3) 0.071(3) 0.122(5) -0.032(2) -0.013(3) 0.009(3)
F3 0.044(3) 0.115(4) 0.105(4) -0.005(3) 0.011(3) 0.035(3)
F4 0.063(3) 0.089(4) 0.085(3) 0.032(3) 0.015(3) 0.000(3)
F5 0.061(2) 0.0384(19) 0.052(2) 0.0157(18) 0.0014(19) -0.0058(17)
F6 0.057(2) 0.0302(17) 0.0341(18) 0.0020(14) 0.0088(16) 0.0051(13)
F7 0.075(3) 0.0275(17) 0.055(2) 0.0076(17) 0.000(2) -0.0011(16)
F8 0.078(3) 0.048(2) 0.067(3) 0.019(2) 0.008(2) -0.022(2)
F9 0.070(3) 0.078(3) 0.046(2) 0.010(2) 0.023(2) -0.013(2)
F10 0.068(3) 0.054(2) 0.0381(19) 0.0007(19) 0.0184(18) 0.0100(17)
F11 0.099(4) 0.038(2) 0.046(2) -0.025(2) -0.033(2) 0.0143(17)
F12 0.153(5) 0.042(2) 0.073(3) -0.044(3) -0.042(3) 0.028(2)
F13 0.139(5) 0.062(3) 0.066(3) -0.023(3) -0.037(3) 0.039(3)
F14 0.079(3) 0.071(3) 0.040(2) -0.009(2) -0.020(2) 0.019(2)
F15 0.063(2) 0.048(2) 0.0351(19) -0.0127(18) -0.0110(17) -0.0014(16)
O1 0.044(2) 0.0187(16) 0.0253(16) -0.0031(14) -0.0016(16) 0.0021(13)
N1 0.034(2) 0.0155(17) 0.026(2) 0.0012(15) -0.0016(17) 0.0021(15)
N2 0.028(2) 0.0228(18) 0.031(2) -0.0036(15) 0.0031(18) 0.0017(18)
N3 0.034(2) 0.0175(19) 0.027(2) -0.0017(16) 0.0034(17) 0.0033(15)
C1 0.035(3) 0.022(2) 0.022(2) -0.003(2) -0.007(2) 0.0033(19)
C2 0.047(3) 0.023(2) 0.033(3) -0.003(2) -0.007(2) 0.003(2)
C3 0.058(3) 0.018(2) 0.039(3) 0.007(2) -0.006(3) -0.003(2)
C4 0.043(3) 0.027(2) 0.028(3) 0.013(2) 0.001(2) -0.002(2)
C5 0.035(3) 0.022(2) 0.021(2) 0.0086(19) 0.0044(19) -0.0019(18)
C6 0.036(3) 0.023(2) 0.035(3) -0.0081(18) 0.001(2) 0.002(2)
C7 0.039(3) 0.024(2) 0.037(3) -0.0019(19) 0.012(3) 0.002(2)
C8 0.029(2) 0.029(2) 0.041(3) -0.001(2) 0.010(2) 0.006(3)
C9 0.038(3) 0.036(3) 0.050(3) -0.001(3) 0.014(3) 0.002(3)
C10 0.043(4) 0.060(5) 0.073(5) 0.006(3) 0.032(4) 0.003(4)
C11 0.048(4) 0.113(8) 0.080(6) 0.028(5) 0.028(5) 0.030(6)
C12 0.044(4) 0.123(8) 0.053(4) 0.026(5) 0.008(3) 0.019(5)
C13 0.032(3) 0.084(5) 0.041(3) 0.012(3) 0.007(3) 0.017(4)
C14 0.046(4) 0.070(5) 0.048(4) -0.007(4) 0.015(3) -0.018(4)
C15 0.070(6) 0.168(13) 0.124(10) 0.061(8) 0.038(7) 0.044(9)
C16 0.050(4) 0.105(7) 0.045(4) 0.003(4) 0.002(3) -0.006(4)
C17 0.034(3) 0.019(2) 0.027(2) -0.0006(18) 0.006(2) 0.0044(18)
C18 0.046(4) 0.050(3) 0.038(3) -0.020(3) -0.010(3) 0.017(3)
C19 0.044(3) 0.056(4) 0.036(3) -0.010(3) -0.007(3) 0.023(3)
C20 0.035(3) 0.026(2) 0.036(3) 0.005(2) 0.013(2) 0.010(2)
C21 0.035(3) 0.029(3) 0.043(3) -0.011(2) 0.010(2) 0.003(2)
C22 0.036(3) 0.032(2) 0.029(2) -0.001(2) 0.005(2) 0.004(2)
C23 0.081(6) 0.110(8) 0.066(5) -0.055(5) -0.038(5) 0.052(5)
C24 0.046(3) 0.034(3) 0.057(4) 0.005(3) 0.018(3) 0.018(3)
C25 0.044(3) 0.062(5) 0.042(4) -0.018(3) -0.010(3) 0.017(3)
C26 0.037(3) 0.030(3) 0.034(3) 0.002(2) 0.000(2) 0.009(2)
C27 0.045(3) 0.040(3) 0.047(4) -0.003(3) -0.007(3) 0.011(3)
C28 0.047(4) 0.057(4) 0.072(5) -0.018(4) -0.007(4) 0.023(4)
C29 0.036(4) 0.076(5) 0.070(5) 0.000(3) 0.006(3) 0.029(4)
C30 0.050(4) 0.063(4) 0.049(4) 0.019(4) 0.008(3) 0.012(4)
C31 0.049(4) 0.042(3) 0.036(3) 0.007(3) 0.002(3) 0.011(3)
C32 0.037(3) 0.026(2) 0.025(2) -0.0037(19) -0.003(2) -0.0040(19)
C33 0.039(3) 0.029(3) 0.030(3) -0.003(2) -0.001(2) -0.007(2)
C34 0.057(4) 0.024(3) 0.038(3) -0.004(2) -0.003(3) -0.008(2)
C35 0.056(4) 0.037(3) 0.040(3) 0.008(3) -0.003(3) -0.018(3)
C36 0.049(4) 0.055(4) 0.034(3) -0.002(3) 0.006(3) -0.016(3)
C37 0.046(3) 0.040(3) 0.027(3) -0.003(3) 0.002(2) -0.005(2)
C38 0.045(3) 0.032(3) 0.031(3) -0.005(2) 0.002(2) 0.006(2)
C39 0.057(4) 0.033(3) 0.039(3) -0.009(3) -0.013(3) 0.009(2)
C40 0.087(6) 0.039(3) 0.046(4) -0.016(4) -0.017(4) 0.015(3)
C41 0.088(6) 0.046(4) 0.041(4) -0.007(4) -0.011(4) 0.021(3)
C42 0.053(4) 0.058(4) 0.030(3) -0.005(3) -0.005(3) 0.017(3)
C43 0.050(4) 0.039(3) 0.032(3) -0.007(3) -0.007(3) 0.004(2)
B1 0.041(3) 0.027(3) 0.029(3) -0.004(3) -0.003(2) 0.000(2)
C1S 0.180(14) 0.190(12) 0.190(13) 0.003(8) 0.017(9) -0.003(8)
C2S 0.203(14) 0.201(13) 0.213(15) -0.002(8) -0.001(9) 0.003(8)
C3S 0.206(15) 0.202(14) 0.209(15) -0.003(8) 0.001(9) 0.005(9)
C4S 0.208(15) 0.212(14) 0.210(15) 0.003(9) 0.003(9) 0.004(9)
C5S 0.229(16) 0.228(14) 0.228(15) -0.007(9) -0.008(9) 0.002(9)
C6S 0.215(14) 0.216(14) 0.217(14) -0.005(8) -0.004(9) -0.001(8)
C7S 0.116(15) 0.147(14) 0.143(14) -0.015(11) 0.025(12) -0.033(11)

loop_
_atom_type_symbol
_atom_type_description
_atom_type_scat_dispersion_real
_atom_type_scat_dispersion_imag
_atom_type_scat_source
C C 0.0033 0.0016 'International Tables Vol C Tables 4.2.6.8 and 6.1.1.4'
H H 0.0000 0.0000 'International Tables Vol C Tables 4.2.6.8 and 6.1.1.4'
B B 0.0013 0.0007 'International Tables Vol C Tables 4.2.6.8 and 6.1.1.4'
F F 0.0171 0.0103 'International Tables Vol C Tables 4.2.6.8 and 6.1.1.4'
N N 0.0061 0.0033 'International Tables Vol C Tables 4.2.6.8 and 6.1.1.4'
O O 0.0106 0.0060 'International Tables Vol C Tables 4.2.6.8 and 6.1.1.4'
Re Re -1.0185 7.2310 'International Tables Vol C Tables 4.2.6.8 and 6.1.1.4'

loop_
_geom_angle_atom_site_label_1
_geom_angle_atom_site_label_2
_geom_angle_atom_site_label_3
_geom_angle
O1 Re1 N3 113.50(18)
O1 Re1 N2 113.39(18)
N3 Re1 N2 133.09(19)
O1 Re1 N1 124.14(16)
N3 Re1 N1 76.62(16)
N2 Re1 N1 76.67(17)
B1 O1 Re1 175.3(4)
C5 N1 C1 123.4(4)
C5 N1 Re1 118.4(3)
C1 N1 Re1 118.1(3)
C8 N2 C6 113.1(4)
C8 N2 Re1 129.8(3)
C6 N2 Re1 117.1(3)
C17 N3 C7 112.2(4)
C17 N3 Re1 129.5(3)
C7 N3 Re1 117.9(3)
N1 C1 C2 119.2(5)
N1 C1 C6 112.5(4)
C2 C1 C6 128.1(5)
C1 C2 C3 118.4(5)
C1 C2 H2 120.8
C3 C2 H2 120.8
C4 C3 C2 121.1(5)
C4 C3 H3 119.4
C2 C3 H3 119.4
C3 C4 C5 118.4(5)
C3 C4 H4 120.8
C5 C4 H4 120.8
N1 C5 C4 119.1(5)
N1 C5 C7 113.5(4)
C4 C5 C7 127.2(5)
C1 C6 N2 108.4(4)
C1 C6 H6A 110.0
N2 C6 H6A 110.0
C1 C6 H6B 110.0
N2 C6 H6B 110.0
H6A C6 H6B 108.4
C5 C7 N3 107.1(4)
C5 C7 H7A 110.3
N3 C7 H7A 110.3
C5 C7 H7B 110.3
N3 C7 H7B 110.3
H7A C7 H7B 108.5
C9 C8 C13 120.8(5)
C9 C8 N2 118.8(5)
C13 C8 N2 120.2(5)
C8 C9 C10 117.0(6)
C8 C9 C14 122.0(6)
C10 C9 C14 121.0(6)
C11 C10 C9 123.2(7)
C11 C10 H10 118.4
C9 C10 H10 118.4
C10 C11 C12 117.9(7)
C10 C11 C15 120.0(9)
C12 C11 C15 122.1(10)
C11 C12 C13 122.4(8)
C11 C12 H12 118.8
C13 C12 H12 118.8
C12 C13 C8 118.6(7)
C12 C13 C16 118.6(7)
C8 C13 C16 122.8(6)
C9 C14 H14A 109.5
C9 C14 H14B 109.5
H14A C14 H14B 109.5
C9 C14 H14C 109.5
H14A C14 H14C 109.5
H14B C14 H14C 109.5
C11 C15 H15A 109.5
C11 C15 H15B 109.5
H15A C15 H15B 109.5
C11 C15 H15C 109.5
H15A C15 H15C 109.5
H15B C15 H15C 109.5
C13 C16 H16A 109.5
C13 C16 H16B 109.5
H16A C16 H16B 109.5
C13 C16 H16C 109.5
H16A C16 H16C 109.5
H16B C16 H16C 109.5
C22 C17 C18 119.5(5)
C22 C17 N3 120.7(5)
C18 C17 N3 119.7(5)
C19 C18 C17 119.0(5)
C19 C18 C23 119.8(6)
C17 C18 C23 121.1(5)
C20 C19 C18 122.5(6)
C20 C19 H19 118.7
C18 C19 H19 118.7
C19 C20 C21 117.6(5)
C19 C20 C24 120.2(6)
C21 C20 C24 122.2(5)
C20 C21 C22 122.4(5)
C20 C21 H21 118.8
C22 C21 H21 118.8
C17 C22 C21 118.9(5)
C17 C22 C25 121.2(5)
C21 C22 C25 119.9(5)
C18 C23 H23A 109.5
C18 C23 H23B 109.5
H23A C23 H23B 109.5
C18 C23 H23C 109.5
H23A C23 H23C 109.5
H23B C23 H23C 109.5
C20 C24 H24A 109.5
C20 C24 H24B 109.5
H24A C24 H24B 109.5
C20 C24 H24C 109.5
H24A C24 H24C 109.5
H24B C24 H24C 109.5
C22 C25 H25A 109.5
C22 C25 H25B 109.5
H25A C25 H25B 109.5
C22 C25 H25C 109.5
H25A C25 H25C 109.5
H25B C25 H25C 109.5
C27 C26 C31 115.5(6)
C27 C26 B1 125.9(5)
C31 C26 B1 118.6(5)
F1 C27 C26 121.5(6)
F1 C27 C28 115.4(6)
C26 C27 C28 123.1(7)
F2 C28 C29 120.5(7)
F2 C28 C27 120.4(8)
C29 C28 C27 119.0(7)
F3 C29 C30 120.1(8)
F3 C29 C28 120.0(8)
C30 C29 C28 120.0(6)
F4 C30 C29 120.2(7)
F4 C30 C31 120.2(8)
C29 C30 C31 119.5(7)
F5 C31 C26 121.1(6)
F5 C31 C30 116.1(6)
C26 C31 C30 122.8(7)
C33 C32 C37 114.3(5)
C33 C32 B1 119.7(5)
C37 C32 B1 125.7(5)
F6 C33 C32 119.6(5)
F6 C33 C34 115.7(5)
C32 C33 C34 124.7(5)
F7 C34 C35 120.6(6)
F7 C34 C33 120.9(6)
C35 C34 C33 118.5(6)
F8 C35 C34 119.4(6)
F8 C35 C36 120.4(6)
C34 C35 C36 120.2(6)
F9 C36 C35 119.9(6)
F9 C36 C37 120.4(6)
C35 C36 C37 119.7(6)
F10 C37 C32 121.7(5)
F10 C37 C36 115.6(5)
C32 C37 C36 122.7(6)
C43 C38 C39 113.5(5)
C43 C38 B1 119.3(5)
C39 C38 B1 126.9(5)
F11 C39 C40 114.7(5)
F11 C39 C38 121.4(5)
C40 C39 C38 123.9(6)
F12 C40 C41 119.8(6)
F12 C40 C39 120.5(6)
C41 C40 C39 119.6(6)
F13 C41 C42 121.7(7)
F13 C41 C40 119.4(7)
C42 C41 C40 118.9(6)
F14 C42 C41 119.6(6)
F14 C42 C43 120.6(7)
C41 C42 C43 119.9(6)
F15 C43 C42 117.3(5)
F15 C43 C38 118.5(5)
C42 C43 C38 124.1(6)
O1 B1 C38 110.1(4)
O1 B1 C32 103.4(4)
C38 B1 C32 116.5(5)
O1 B1 C26 106.4(4)
C38 B1 C26 105.8(5)
C32 B1 C26 114.3(5)
C2S C1S C6S 120.0
C2S C1S C7S 119.2(10)
C6S C1S C7S 120.7(10)
C1S C2S C3S 120.0
C1S C2S H2S 120.0
C3S C2S H2S 120.0
C4S C3S C2S 120.0
C4S C3S H3S 120.0
C2S C3S H3S 120.0
C3S C4S C5S 120.0
C3S C4S H4S 120.0
C5S C4S H4S 120.0
C4S C5S C6S 120.0
C4S C5S H5S 120.0
C6S C5S H5S 120.0
C5S C6S C1S 120.0
C5S C6S H6S 120.0
C1S C6S H6S 120.0
C1S C7S H7SA 109.5
C1S C7S H7SB 109.5
H7SA C7S H7SB 109.5
C1S C7S H7SC 109.5
H7SA C7S H7SC 109.5
H7SB C7S H7SC 109.5

loop_
_geom_bond_atom_site_label_1
_geom_bond_atom_site_label_2
_geom_bond_distance
Re1 O1 1.758(3)
Re1 N3 1.939(4)
Re1 N2 1.946(4)
Re1 N1 2.042(4)
F1 C27 1.343(8)
F2 C28 1.329(9)
F3 C29 1.334(8)
F4 C30 1.337(9)
F5 C31 1.345(8)
F6 C33 1.356(6)
F7 C34 1.332(7)
F8 C35 1.346(7)
F9 C36 1.344(7)
F10 C37 1.340(7)
F11 C39 1.352(7)
F12 C40 1.337(8)
F13 C41 1.339(8)
F14 C42 1.351(7)
F15 C43 1.344(7)
O1 B1 1.529(7)
N1 C5 1.333(6)
N1 C1 1.352(7)
N2 C8 1.442(7)
N2 C6 1.481(6)
N3 C17 1.433(6)
N3 C7 1.492(6)
C1 C2 1.375(7)
C1 C6 1.480(8)
C2 C3 1.399(9)
C2 H2 0.95
C3 C4 1.372(8)
C3 H3 0.95
C4 C5 1.402(7)
C4 H4 0.95
C5 C7 1.485(7)
C6 H6A 0.99
C6 H6B 0.99
C7 H7A 0.99
C7 H7B 0.99
C8 C9 1.399(8)
C8 C13 1.401(9)
C9 C10 1.425(10)
C9 C14 1.477(10)
C10 C11 1.362(13)
C10 H10 0.95
C11 C12 1.379(13)
C11 C15 1.501(12)
C12 C13 1.397(10)
C12 H12 0.95
C13 C16 1.537(11)
C14 H14A 0.98
C14 H14B 0.98
C14 H14C 0.98
C15 H15A 0.98
C15 H15B 0.98
C15 H15C 0.98
C16 H16A 0.98
C16 H16B 0.98
C16 H16C 0.98
C17 C22 1.389(7)
C17 C18 1.407(8)
C18 C19 1.394(8)
C18 C23 1.493(9)
C19 C20 1.365(9)
C19 H19 0.95
C20 C21 1.385(8)
C20 C24 1.514(8)
C21 C22 1.398(7)
C21 H21 0.95
C22 C25 1.507(8)
C23 H23A 0.98
C23 H23B 0.98
C23 H23C 0.98
C24 H24A 0.98
C24 H24B 0.98
C24 H24C 0.98
C25 H25A 0.98
C25 H25B 0.98
C25 H25C 0.98
C26 C27 1.381(9)
C26 C31 1.383(9)
C26 B1 1.646(9)
C27 C28 1.397(10)
C28 C29 1.378(12)
C29 C30 1.363(12)
C30 C31 1.400(10)
C32 C33 1.380(8)
C32 C37 1.388(8)
C32 B1 1.634(8)
C33 C34 1.388(8)
C34 C35 1.359(9)
C35 C36 1.372(10)
C36 C37 1.392(9)
C38 C43 1.385(8)
C38 C39 1.386(8)
C38 B1 1.630(8)
C39 C40 1.380(8)
C40 C41 1.378(10)
C41 C42 1.356(11)
C42 C43 1.384(9)
C1S C2S 1.39
C1S C6S 1.39
C1S C7S 1.52(4)
C2S C3S 1.39
C2S H2S 0.95
C3S C4S 1.39
C3S H3S 0.95
C4S C5S 1.39
C4S H4S 0.95
C5S C6S 1.39
C5S H5S 0.95
C6S H6S 0.95
C7S H7SA 0.98
C7S H7SB 0.98
C7S H7SC 0.98

loop_
_geom_torsion_atom_site_label_1
_geom_torsion_atom_site_label_2
_geom_torsion_atom_site_label_3
_geom_torsion_atom_site_label_4
_geom_torsion
C5 N1 C1 C2 -6.1(7)
Re1 N1 C1 C2 172.0(4)
C5 N1 C1 C6 169.4(5)
Re1 N1 C1 C6 -12.5(6)
N1 C1 C2 C3 2.1(8)
C6 C1 C2 C3 -172.6(5)
C1 C2 C3 C4 2.3(8)
C2 C3 C4 C5 -2.9(8)
C1 N1 C5 C4 5.5(7)
Re1 N1 C5 C4 -172.6(4)
C1 N1 C5 C7 -169.9(5)
Re1 N1 C5 C7 12.0(6)
C3 C4 C5 N1 -0.8(8)
C3 C4 C5 C7 173.8(6)
N1 C1 C6 N2 -7.2(6)
C2 C1 C6 N2 167.8(5)
C8 N2 C6 C1 -152.5(5)
Re1 N2 C6 C1 25.2(6)
N1 C5 C7 N3 6.3(6)
C4 C5 C7 N3 -168.6(5)
C17 N3 C7 C5 150.4(4)
Re1 N3 C7 C5 -23.4(6)
C6 N2 C8 C9 -103.5(6)
Re1 N2 C8 C9 79.2(6)
C6 N2 C8 C13 71.7(7)
Re1 N2 C8 C13 -105.6(6)
C13 C8 C9 C10 2.7(9)
N2 C8 C9 C10 177.9(5)
C13 C8 C9 C14 -177.6(7)
N2 C8 C9 C14 -2.4(9)
C8 C9 C10 C11 -1.2(11)
C14 C9 C10 C11 179.1(8)
C9 C10 C11 C12 0.1(15)
C9 C10 C11 C15 -177.6(9)
C10 C11 C12 C13 -0.5(16)
C15 C11 C12 C13 177.1(10)
C11 C12 C13 C8 2.0(15)
C11 C12 C13 C16 -175.3(10)
C9 C8 C13 C12 -3.1(11)
N2 C8 C13 C12 -178.2(7)
C9 C8 C13 C16 174.0(7)
N2 C8 C13 C16 -1.1(11)
C7 N3 C17 C22 84.7(6)
Re1 N3 C17 C22 -102.4(6)
C7 N3 C17 C18 -92.3(6)
Re1 N3 C17 C18 80.6(6)
C22 C17 C18 C19 0.0(10)
N3 C17 C18 C19 177.0(6)
C22 C17 C18 C23 176.6(8)
N3 C17 C18 C23 -6.4(11)
C17 C18 C19 C20 -1.3(11)
C23 C18 C19 C20 -177.9(8)
C18 C19 C20 C21 1.9(10)
C18 C19 C20 C24 -178.5(7)
C19 C20 C21 C22 -1.4(9)
C24 C20 C21 C22 179.1(5)
C18 C17 C22 C21 0.5(8)
N3 C17 C22 C21 -176.5(5)
C18 C17 C22 C25 -179.7(6)
N3 C17 C22 C25 3.3(8)
C20 C21 C22 C17 0.2(8)
C20 C21 C22 C25 -179.6(6)
C31 C26 C27 F1 177.3(6)
B1 C26 C27 F1 -0.2(9)
C31 C26 C27 C28 -1.6(9)
B1 C26 C27 C28 -179.1(6)
F1 C27 C28 F2 2.2(10)
C26 C27 C28 F2 -178.8(6)
F1 C27 C28 C29 -179.4(6)
C26 C27 C28 C29 -0.4(11)
F2 C28 C29 F3 0.3(12)
C27 C28 C29 F3 -178.0(7)
F2 C28 C29 C30 -179.8(7)
C27 C28 C29 C30 1.8(11)
F3 C29 C30 F4 -0.8(11)
C28 C29 C30 F4 179.4(7)
F3 C29 C30 C31 178.8(6)
C28 C29 C30 C31 -1.1(11)
C27 C26 C31 F5 -178.7(5)
B1 C26 C31 F5 -1.0(8)
C27 C26 C31 C30 2.4(9)
B1 C26 C31 C30 -179.9(6)
F4 C30 C31 F5 -0.6(9)
C29 C30 C31 F5 179.9(6)
F4 C30 C31 C26 178.4(6)
C29 C30 C31 C26 -1.2(10)
C37 C32 C33 F6 -179.1(5)
B1 C32 C33 F6 5.7(7)
C37 C32 C33 C34 1.1(8)
B1 C32 C33 C34 -174.1(5)
F6 C33 C34 F7 0.7(8)
C32 C33 C34 F7 -179.6(5)
F6 C33 C34 C35 179.0(5)
C32 C33 C34 C35 -1.2(9)
F7 C34 C35 F8 -2.4(9)
C33 C34 C35 F8 179.3(6)
F7 C34 C35 C36 178.4(6)
C33 C34 C35 C36 0.0(9)
F8 C35 C36 F9 1.6(10)
C34 C35 C36 F9 -179.2(6)
F8 C35 C36 C37 -178.1(6)
C34 C35 C36 C37 1.1(10)
C33 C32 C37 F10 -178.9(5)
B1 C32 C37 F10 -4.0(9)
C33 C32 C37 C36 0.1(8)
B1 C32 C37 C36 175.0(5)
F9 C36 C37 F10 -1.9(9)
C35 C36 C37 F10 177.8(6)
F9 C36 C37 C32 179.1(5)
C35 C36 C37 C32 -1.2(10)
C43 C38 C39 F11 -179.1(6)
B1 C38 C39 F11 7.9(11)
C43 C38 C39 C40 1.3(11)
B1 C38 C39 C40 -171.7(7)
F11 C39 C40 F12 1.6(12)
C38 C39 C40 F12 -178.8(8)
F11 C39 C40 C41 -178.3(8)
C38 C39 C40 C41 1.3(13)
F12 C40 C41 F13 -1.7(14)
C39 C40 C41 F13 178.1(8)
F12 C40 C41 C42 178.2(8)
C39 C40 C41 C42 -1.9(14)
F13 C41 C42 F14 1.4(13)
C40 C41 C42 F14 -178.5(8)
F13 C41 C42 C43 179.8(8)
C40 C41 C42 C43 -0.2(13)
F14 C42 C43 F15 -0.6(10)
C41 C42 C43 F15 -179.0(7)
F14 C42 C43 C38 -178.5(6)
C41 C42 C43 C38 3.1(12)
C39 C38 C43 F15 178.6(6)
B1 C38 C43 F15 -7.8(9)
C39 C38 C43 C42 -3.5(10)
B1 C38 C43 C42 170.1(6)
C43 C38 B1 O1 -171.1(5)
C39 C38 B1 O1 1.6(9)
C43 C38 B1 C32 71.7(7)
C39 C38 B1 C32 -115.7(7)
C43 C38 B1 C26 -56.6(7)
C39 C38 B1 C26 116.1(7)
C33 C32 B1 O1 56.1(6)
C37 C32 B1 O1 -118.4(6)
C33 C32 B1 C38 177.0(5)
C37 C32 B1 C38 2.4(8)
C33 C32 B1 C26 -59.1(7)
C37 C32 B1 C26 126.4(6)
C27 C26 B1 O1 -129.8(6)
C31 C26 B1 O1 52.8(6)
C27 C26 B1 C38 113.1(6)
C31 C26 B1 C38 -64.3(6)
C27 C26 B1 C32 -16.4(8)
C31 C26 B1 C32 166.2(5)
C6S C1S C2S C3S 0
C7S C1S C2S C3S -175.(2)
C1S C2S C3S C4S 0
C2S C3S C4S C5S 0
C3S C4S C5S C6S 0
C4S C5S C6S C1S 0
C2S C1S C6S C5S 0
C7S C1S C6S C5S 175.(2)
